data_7215683
loop_
_publ_author_name
'Shi, Hua-Yu'
'Dong, Yun-Bo'
'Liu, Ying-Ying'
'Ma, Jian-Fang'

_publ_section_title
;
 Multinuclear coordination polymers based on Ag&#x22EF;Ag interaction:
 syntheses, structures, and luminescence properties
;
_journal_issue 23
_journal_name_full CrystEngComm
_journal_page_first 5110
_journal_paper_doi 10.1039/c4ce00236a
_journal_volume 16
_journal_year 2014
_chemical_formula_moiety 'C46 H33 Ag3 N9 O10'
_chemical_formula_sum 'C46 H33 Ag3 N9 O10'
_chemical_formula_weight 1195.42
_chemical_name_systematic
;
 ?
;
_space_group_IT_number 2
_symmetry_cell_setting triclinic
_symmetry_space_group_name_Hall '-P 1'
_symmetry_space_group_name_H-M 'P -1'
_atom_sites_solution_hydrogens geom
_atom_sites_solution_primary direct
_atom_sites_solution_secondary difmap
_audit_creation_method SHELXL-97
_cell_angle_alpha 71.773(5)
_cell_angle_beta 79.535(5)
_cell_angle_gamma 74.679(5)
_cell_formula_units_Z 2
_cell_length_a 11.9270(7)
_cell_length_b 13.9400(7)
_cell_length_c 14.0600(9)
_cell_measurement_reflns_used 2287
_cell_measurement_temperature 293(2)
_cell_measurement_theta_max 29.2235
_cell_measurement_theta_min 3.0937
_cell_volume 2128.9(2)
_computing_cell_refinement CrysAlis
_computing_data_collection 'CrysAlis (Oxford Diffraction, 2006)'
_computing_data_reduction CrysAlis
_computing_structure_refinement 'SHELXL-97 (Sheldrick, 2008)'
_computing_structure_solution 'SHELXS-97 (Sheldrick, 2008)'
_diffrn_ambient_temperature 293(2)
_diffrn_detector_area_resol_mean 10.2375
_diffrn_measured_fraction_theta_full 0.992
_diffrn_measured_fraction_theta_max 0.992
_diffrn_measurement_device_type 'Oxford Diffraction Gemini R Ultra'
_diffrn_measurement_method '\w scan'
_diffrn_radiation_monochromator graphite
_diffrn_radiation_source 'fine-focus sealed tube'
_diffrn_radiation_type MoK\a
_diffrn_radiation_wavelength 0.71069
_diffrn_reflns_av_R_equivalents 0.0466
_diffrn_reflns_av_sigmaI/netI 0.0918
_diffrn_reflns_limit_h_max 14
_diffrn_reflns_limit_h_min -13
_diffrn_reflns_limit_k_max 15
_diffrn_reflns_limit_k_min -16
_diffrn_reflns_limit_l_max 10
_diffrn_reflns_limit_l_min -16
_diffrn_reflns_number 13275
_diffrn_reflns_theta_full 25.00
_diffrn_reflns_theta_max 25.03
_diffrn_reflns_theta_min 3.10
_exptl_absorpt_coefficient_mu 1.440
_exptl_absorpt_correction_T_max 1.00000
_exptl_absorpt_correction_T_min 0.76077
_exptl_absorpt_correction_type multi-scan
_exptl_absorpt_process_details
; 
CrysAlis (Oxford Diffraction, 2006)
;
_exptl_crystal_colour colourless
_exptl_crystal_density_diffrn 1.865
_exptl_crystal_density_method 'not measured'
_exptl_crystal_description block
_exptl_crystal_F_000 1186
_exptl_crystal_size_max 0.24
_exptl_crystal_size_mid 0.22
_exptl_crystal_size_min 0.17
_refine_diff_density_max 0.893
_refine_diff_density_min -0.664
_refine_diff_density_rms 0.110
_refine_ls_extinction_method none
_refine_ls_goodness_of_fit_ref 1.023
_refine_ls_hydrogen_treatment mixed
_refine_ls_matrix_type full
_refine_ls_number_parameters 640
_refine_ls_number_reflns 7474
_refine_ls_number_restraints 2
_refine_ls_restrained_S_all 1.024
_refine_ls_R_factor_all 0.1174
_refine_ls_R_factor_gt 0.0646
_refine_ls_shift/su_max 0.001
_refine_ls_shift/su_mean 0.000
_refine_ls_structure_factor_coef Fsqd
_refine_ls_weighting_details 'calc w=1/[\s^2^(Fo^2^)+(0.0730P)^2^+0.0000P] where P=(Fo^2^+2Fc^2^)/3'
_refine_ls_weighting_scheme calc
_refine_ls_wR_factor_gt 0.1405
_refine_ls_wR_factor_ref 0.1760
_reflns_number_gt 4410
_reflns_number_total 7474
_reflns_threshold_expression >2\s(I)
_cod_data_source_file c4ce00236a2.cif
_cod_data_source_block crystal8
_cod_depositor_comments
;
The following automatic conversions were performed:

'_symmetry_cell_setting' value 'Triclinic' changed to 'triclinic'
according to
/usr/data/users/saulius/crontab/automatic-downloads/rss-feeds/RSC/lib/dictionaries/cif_core.dic
dictionary named 'cif_core.dic' version 2.4.2 from 2011-04-26.

Automatic conversion script
Id: cif_fix_values 2281 2013-09-26 08:29:07Z andrius 

 Adding full bibliography for 7215675--7215683.cif.
;
_cod_original_sg_symbol_H-M p-1
_cod_database_code 7215683

loop_
_symmetry_equiv_pos_as_xyz
'x, y, z'
'-x, -y, -z'

loop_
_atom_site_label
_atom_site_type_symbol
_atom_site_fract_x
_atom_site_fract_y
_atom_site_fract_z
_atom_site_U_iso_or_equiv
_atom_site_adp_type
_atom_site_occupancy
_atom_site_symmetry_multiplicity
_atom_site_calc_flag
_atom_site_refinement_flags
Ag1 Ag 0.60389(6) 0.17141(6) 0.58998(6) 0.0748(3) Uani 1 1 d .
Ag2 Ag 0.08448(6) 0.53363(5) 0.56775(6) 0.0658(3) Uani 1 1 d .
Ag3 Ag 0.28962(5) 0.65755(5) 0.58639(5) 0.0564(2) Uani 1 1 d U
C1 C 0.4231(6) 0.4525(5) 0.4782(6) 0.0380(17) Uani 1 1 d .
C2 C 0.4452(6) 0.4307(5) 0.5762(6) 0.0399(18) Uani 1 1 d .
C3 C 0.5240(6) 0.4769(5) 0.5990(6) 0.0409(18) Uani 1 1 d .
C7 C 0.3736(8) 0.3005(7) 0.3289(7) 0.058(2) Uani 1 1 d .
H7 H 0.3203 0.3451 0.2851 0.070 Uiso 1 1 calc R
C8 C 0.4422(8) 0.2078(7) 0.3206(8) 0.067(3) Uani 1 1 d .
H8 H 0.4443 0.1758 0.2712 0.080 Uiso 1 1 calc R
C9 C 0.5068(7) 0.1721(7) 0.3998(7) 0.055(2) Uani 1 1 d .
C10 C 0.5965(8) 0.0779(6) 0.4209(7) 0.058(2) Uani 1 1 d .
C11 C 0.6210(9) 0.0100(7) 0.3601(9) 0.079(3) Uani 1 1 d .
H11 H 0.5773 0.0235 0.3071 0.095 Uiso 1 1 calc R
C12 C 0.7084(13) -0.0746(10) 0.3797(12) 0.103(4) Uani 1 1 d .
H12 H 0.7258 -0.1191 0.3390 0.124 Uiso 1 1 calc R
C13 C 0.7708(12) -0.0962(8) 0.4569(12) 0.104(5) Uani 1 1 d .
H13 H 0.8302 -0.1555 0.4711 0.125 Uiso 1 1 calc R
C14 C 0.7449(10) -0.0290(9) 0.5137(9) 0.098(4) Uani 1 1 d .
H14 H 0.7900 -0.0426 0.5659 0.117 Uiso 1 1 calc R
C15 C 0.3079(7) 0.3770(6) 0.8323(7) 0.058(2) Uani 1 1 d .
H15 H 0.3641 0.3273 0.8702 0.070 Uiso 1 1 calc R
C16 C 0.2137(7) 0.4384(7) 0.8680(7) 0.061(2) Uani 1 1 d .
H16 H 0.1904 0.4394 0.9345 0.073 Uiso 1 1 calc R
C17 C 0.1591(6) 0.4997(6) 0.7841(6) 0.0459(19) Uani 1 1 d .
C18 C 0.0525(7) 0.5847(7) 0.7792(7) 0.056(2) Uani 1 1 d .
C19 C 0.0095(8) 0.6270(8) 0.8585(8) 0.079(3) Uani 1 1 d .
H19 H 0.0449 0.6019 0.9179 0.095 Uiso 1 1 calc R
C20 C -0.0892(9) 0.7091(10) 0.8469(11) 0.096(4) Uani 1 1 d .
H20 H -0.1212 0.7396 0.8988 0.115 Uiso 1 1 calc R
C21 C -0.1370(9) 0.7431(9) 0.7587(11) 0.088(3) Uani 1 1 d .
H21 H -0.2023 0.7977 0.7489 0.105 Uiso 1 1 calc R
C22 C -0.0892(8) 0.6973(8) 0.6860(8) 0.074(3) Uani 1 1 d .
H22 H -0.1231 0.7222 0.6259 0.089 Uiso 1 1 calc R
C23 C 0.5079(8) 0.5198(7) 0.8518(7) 0.060(2) Uani 1 1 d .
H23 H 0.5656 0.4735 0.8902 0.072 Uiso 1 1 calc R
C24 C 0.4296(8) 0.5985(7) 0.8771(7) 0.062(2) Uani 1 1 d .
H24 H 0.4215 0.6177 0.9361 0.075 Uiso 1 1 calc R
C25 C 0.3633(6) 0.6454(6) 0.7972(6) 0.0423(18) Uani 1 1 d .
C26 C 0.2667(7) 0.7357(6) 0.7824(6) 0.049(2) Uani 1 1 d .
C27 C 0.2294(8) 0.7924(7) 0.8512(8) 0.070(3) Uani 1 1 d .
H27 H 0.2642 0.7719 0.9106 0.084 Uiso 1 1 calc R
C28 C 0.1423(10) 0.8776(9) 0.8322(9) 0.089(3) Uani 1 1 d .
H28 H 0.1173 0.9168 0.8779 0.107 Uiso 1 1 calc R
C29 C 0.0914(10) 0.9058(8) 0.7465(10) 0.091(3) Uani 1 1 d .
H29 H 0.0318 0.9649 0.7317 0.109 Uiso 1 1 calc R
C30 C 0.1296(8) 0.8453(7) 0.6814(8) 0.067(3) Uani 1 1 d .
H30 H 0.0931 0.8639 0.6232 0.081 Uiso 1 1 calc R
C31 C 0.5440(8) 0.0298(7) 0.8098(7) 0.055(2) Uani 1 1 d .
C32 C 0.5067(7) -0.1922(6) 0.9714(7) 0.051(2) Uani 1 1 d .
C33 C 0.4423(6) 0.0063(6) 0.8879(6) 0.0459(19) Uani 1 1 d .
C34 C 0.4262(6) -0.0863(6) 0.9557(6) 0.0469(19) Uani 1 1 d .
C35 C 0.3224(6) -0.0885(6) 1.0200(6) 0.0440(19) Uani 1 1 d .
H35 H 0.3105 -0.1515 1.0638 0.053 Uiso 1 1 calc R
C36 C 0.2384(6) -0.0010(6) 1.0203(6) 0.049(2) Uani 1 1 d .
C37 C 0.2554(7) 0.0923(7) 0.9572(7) 0.058(2) Uani 1 1 d .
H37 H 0.2008 0.1532 0.9598 0.070 Uiso 1 1 calc R
C38 C 0.3526(7) 0.0944(6) 0.8912(7) 0.059(2) Uani 1 1 d .
H38 H 0.3608 0.1575 0.8454 0.071 Uiso 1 1 calc R
C39 C -0.0074(8) 0.6624(6) 0.3700(7) 0.052(2) Uani 1 1 d .
C40 C 0.1822(7) 0.7398(7) 0.4036(8) 0.059(2) Uani 1 1 d .
C41 C 0.0329(6) 0.7534(6) 0.2965(6) 0.0462(19) Uani 1 1 d .
C42 C 0.1287(6) 0.7857(5) 0.3088(6) 0.0425(19) Uani 1 1 d .
C43 C 0.1636(6) 0.8667(6) 0.2356(7) 0.049(2) Uani 1 1 d .
H43 H 0.2254 0.8912 0.2443 0.059 Uiso 1 1 calc R
C44 C 0.1095(7) 0.9118(6) 0.1505(7) 0.052(2) Uani 1 1 d .
C45 C 0.0195(7) 0.8806(6) 0.1347(7) 0.056(2) Uani 1 1 d .
H45 H -0.0152 0.9118 0.0751 0.068 Uiso 1 1 calc R
C46 C -0.0211(7) 0.8016(6) 0.2078(7) 0.060(2) Uani 1 1 d .
H46 H -0.0846 0.7802 0.1982 0.072 Uiso 1 1 calc R
N1 N 0.3973(5) 0.3151(5) 0.4115(5) 0.0449(16) Uani 1 1 d .
N2 N 0.4804(5) 0.2358(5) 0.4573(5) 0.0454(16) Uani 1 1 d .
N3 N 0.6567(6) 0.0572(6) 0.4986(6) 0.066(2) Uani 1 1 d .
N4 N 0.3068(5) 0.4000(4) 0.7331(5) 0.0442(15) Uani 1 1 d .
N5 N 0.2151(5) 0.4764(5) 0.7010(5) 0.0448(16) Uani 1 1 d .
N6 N 0.0050(5) 0.6173(5) 0.6938(6) 0.0550(18) Uani 1 1 d .
N7 N 0.4886(5) 0.5193(5) 0.7617(5) 0.0433(15) Uani 1 1 d .
N8 N 0.3995(5) 0.5963(4) 0.7267(5) 0.0419(15) Uani 1 1 d .
N9 N 0.2160(5) 0.7616(5) 0.6977(5) 0.0504(17) Uani 1 1 d .
O1 O 0.5351(5) 0.1179(5) 0.7564(5) 0.0753(18) Uani 1 1 d .
O2 O 0.6312(5) -0.0419(5) 0.8005(5) 0.0741(18) Uani 1 1 d .
O3 O 0.6103(5) -0.2027(5) 0.9226(5) 0.0791(19) Uani 1 1 d .
H3 H 0.6200 -0.1460 0.8866 0.119 Uiso 1 1 calc R
O4 O 0.4754(5) -0.2663(4) 1.0299(5) 0.0715(18) Uani 1 1 d .
O5 O -0.1108(6) 0.6706(5) 0.3992(6) 0.084(2) Uani 1 1 d .
O6 O 0.0693(5) 0.5800(4) 0.3948(5) 0.0698(17) Uani 1 1 d .
O7 O 0.1192(7) 0.7339(7) 0.4832(6) 0.106(3) Uani 1 1 d .
O8 O 0.2893(6) 0.7170(5) 0.3997(5) 0.0704(16) Uani 1 1 d U
O9 O 0.1356(5) 1.0012(4) 0.0800(5) 0.0670(17) Uani 1 1 d .
O1W O 0.2019(7) 0.5271(7) 0.2286(8) 0.032(2) Uani 0.50 1 d P
O1W' O 0.1719(11) 0.5730(12) 0.1428(16) 0.109(6) Uani 0.50 1 d P
C4 C 0.3395(7) 0.4015(7) 0.4523(8) 0.053(2) Uani 1 1 d .
H4A H 0.290(7) 0.376(6) 0.505(7) 0.063 Uiso 1 1 d .
H4B H 0.285(7) 0.448(6) 0.405(7) 0.063 Uiso 1 1 d .
C5 C 0.3883(8) 0.3552(6) 0.6609(7) 0.054(2) Uani 1 1 d .
H5A H 0.341(7) 0.333(6) 0.643(7) 0.065 Uiso 1 1 d .
H5B H 0.440(4) 0.314(6) 0.693(7) 0.065 Uiso 1 1 d D
C6 C 0.5549(7) 0.4484(6) 0.7041(7) 0.051(2) Uani 1 1 d .
H6A H 0.533(6) 0.377(6) 0.746(6) 0.061 Uiso 1 1 d D
H6B H 0.626(7) 0.444(6) 0.709(7) 0.061 Uiso 1 1 d .

loop_
_atom_site_aniso_label
_atom_site_aniso_U_11
_atom_site_aniso_U_22
_atom_site_aniso_U_33
_atom_site_aniso_U_23
_atom_site_aniso_U_13
_atom_site_aniso_U_12
Ag1 0.0705(5) 0.0978(6) 0.0638(6) -0.0329(5) -0.0115(4) -0.0162(4)
Ag2 0.0804(5) 0.0657(5) 0.0491(5) -0.0035(4) -0.0188(4) -0.0195(4)
Ag3 0.0641(4) 0.0571(4) 0.0410(4) -0.0118(3) -0.0190(3) 0.0050(3)
C1 0.039(4) 0.030(4) 0.040(5) -0.014(3) -0.014(3) 0.012(3)
C2 0.046(4) 0.024(4) 0.046(5) -0.011(4) -0.007(4) 0.002(3)
C3 0.037(4) 0.031(4) 0.046(5) -0.009(4) -0.012(3) 0.008(3)
C7 0.068(5) 0.072(6) 0.046(6) -0.015(5) -0.020(4) -0.026(5)
C8 0.074(6) 0.071(6) 0.073(8) -0.038(6) -0.009(5) -0.023(5)
C9 0.064(5) 0.060(6) 0.050(6) -0.015(5) -0.020(5) -0.022(4)
C10 0.077(6) 0.038(5) 0.054(6) 0.000(4) -0.012(5) -0.019(4)
C11 0.098(7) 0.049(6) 0.094(9) -0.035(6) -0.002(6) -0.010(5)
C12 0.137(11) 0.070(8) 0.108(12) -0.050(8) 0.014(9) -0.020(8)
C13 0.126(10) 0.047(7) 0.112(12) -0.021(7) 0.030(9) 0.000(6)
C14 0.107(8) 0.072(8) 0.077(9) 0.007(7) -0.012(7) 0.014(6)
C15 0.057(5) 0.051(5) 0.052(6) 0.007(5) -0.011(4) -0.011(4)
C16 0.063(5) 0.079(6) 0.038(6) -0.013(5) -0.001(4) -0.019(5)
C17 0.050(4) 0.059(5) 0.031(5) -0.003(4) -0.013(4) -0.020(4)
C18 0.044(4) 0.070(6) 0.048(6) -0.014(5) -0.001(4) -0.010(4)
C19 0.072(6) 0.101(8) 0.057(7) -0.031(6) -0.002(5) 0.000(6)
C20 0.063(6) 0.115(9) 0.111(12) -0.057(9) 0.010(7) -0.002(6)
C21 0.064(6) 0.086(8) 0.095(10) -0.026(7) 0.001(7) 0.007(5)
C22 0.057(5) 0.087(7) 0.063(7) -0.012(6) -0.011(5) -0.001(5)
C23 0.076(6) 0.058(6) 0.036(6) -0.002(4) -0.019(4) -0.002(5)
C24 0.083(6) 0.067(6) 0.039(6) -0.011(5) -0.020(5) -0.016(5)
C25 0.048(4) 0.040(4) 0.037(5) -0.012(4) -0.008(4) -0.003(3)
C26 0.060(5) 0.062(5) 0.034(5) -0.020(4) 0.000(4) -0.025(4)
C27 0.082(6) 0.068(6) 0.059(7) -0.029(5) -0.013(5) -0.001(5)
C28 0.103(8) 0.089(8) 0.076(9) -0.058(7) -0.010(7) 0.019(6)
C29 0.099(8) 0.070(7) 0.092(10) -0.038(7) -0.013(7) 0.020(6)
C30 0.069(6) 0.068(6) 0.054(7) -0.015(5) -0.012(5) 0.001(5)
C31 0.061(5) 0.055(6) 0.051(6) -0.013(5) -0.005(4) -0.020(5)
C32 0.050(5) 0.047(5) 0.050(6) -0.009(4) -0.021(4) 0.004(4)
C33 0.049(4) 0.046(5) 0.047(5) -0.011(4) -0.016(4) -0.013(4)
C34 0.057(5) 0.046(5) 0.042(5) -0.014(4) -0.018(4) -0.008(4)
C35 0.047(4) 0.038(4) 0.044(5) -0.005(4) -0.007(4) -0.011(4)
C36 0.042(4) 0.054(5) 0.045(5) -0.005(4) -0.010(4) -0.007(4)
C37 0.059(5) 0.054(5) 0.051(6) -0.004(4) -0.003(4) -0.009(4)
C38 0.065(5) 0.045(5) 0.059(6) -0.003(4) -0.017(5) -0.005(4)
C39 0.057(5) 0.053(5) 0.050(6) -0.017(4) -0.017(4) -0.008(4)
C40 0.044(5) 0.076(6) 0.051(7) 0.010(5) -0.027(4) -0.020(4)
C41 0.050(4) 0.037(4) 0.043(5) -0.007(4) -0.009(4) 0.002(3)
C42 0.036(4) 0.035(4) 0.047(5) 0.000(4) -0.008(3) -0.003(3)
C43 0.036(4) 0.049(5) 0.056(6) -0.006(4) -0.013(4) -0.001(3)
C44 0.046(4) 0.043(5) 0.052(6) -0.004(4) 0.001(4) 0.002(4)
C45 0.054(5) 0.068(6) 0.042(6) 0.002(4) -0.024(4) -0.012(4)
C46 0.049(5) 0.055(5) 0.071(7) -0.003(5) -0.023(4) -0.010(4)
N1 0.048(3) 0.044(4) 0.048(5) -0.017(3) -0.010(3) -0.010(3)
N2 0.057(4) 0.044(4) 0.039(4) -0.012(3) -0.009(3) -0.015(3)
N3 0.071(5) 0.061(5) 0.055(6) -0.015(4) 0.001(4) -0.003(4)
N4 0.049(4) 0.039(4) 0.038(4) -0.005(3) -0.009(3) -0.003(3)
N5 0.044(3) 0.044(4) 0.042(4) -0.002(3) -0.012(3) -0.009(3)
N6 0.042(4) 0.057(4) 0.061(5) -0.004(4) -0.011(3) -0.014(3)
N7 0.047(3) 0.044(4) 0.037(4) -0.014(3) -0.014(3) 0.003(3)
N8 0.043(3) 0.040(3) 0.041(4) -0.009(3) -0.013(3) -0.003(3)
N9 0.051(4) 0.047(4) 0.050(5) -0.013(3) -0.004(3) -0.008(3)
O1 0.084(4) 0.073(5) 0.063(5) -0.006(4) 0.000(3) -0.028(4)
O2 0.069(4) 0.083(5) 0.071(5) -0.027(4) 0.005(3) -0.019(4)
O3 0.066(4) 0.070(4) 0.091(6) -0.024(4) -0.012(4) 0.004(3)
O4 0.074(4) 0.046(4) 0.080(5) -0.009(3) -0.005(3) -0.001(3)
O5 0.065(4) 0.079(5) 0.101(6) -0.008(4) 0.003(4) -0.031(4)
O6 0.084(4) 0.052(4) 0.054(4) 0.005(3) -0.006(3) -0.005(3)
O7 0.123(6) 0.145(7) 0.051(5) 0.014(5) -0.034(5) -0.067(6)
O8 0.093(5) 0.068(4) 0.0503(13) -0.013(3) -0.046(3) 0.004(3)
O9 0.061(4) 0.054(3) 0.062(4) 0.006(3) -0.001(3) -0.003(3)
O1W 0.024(4) 0.033(5) 0.025(6) 0.001(4) -0.012(4) 0.013(4)
O1W' 0.056(8) 0.104(12) 0.156(18) -0.053(12) 0.044(10) -0.014(8)
C4 0.042(4) 0.060(6) 0.056(6) -0.014(5) -0.018(4) -0.004(4)
C5 0.060(6) 0.042(5) 0.055(6) -0.011(4) -0.009(5) -0.003(4)
C6 0.052(5) 0.047(5) 0.050(6) -0.014(4) -0.019(4) 0.007(4)

loop_
_atom_type_symbol
_atom_type_description
_atom_type_scat_dispersion_real
_atom_type_scat_dispersion_imag
_atom_type_scat_source
C C 0.0033 0.0016 'International Tables Vol C Tables 4.2.6.8 and 6.1.1.4'
H H 0.0000 0.0000 'International Tables Vol C Tables 4.2.6.8 and 6.1.1.4'
N N 0.0061 0.0033 'International Tables Vol C Tables 4.2.6.8 and 6.1.1.4'
O O 0.0106 0.0060 'International Tables Vol C Tables 4.2.6.8 and 6.1.1.4'
Ag Ag -0.8971 1.1015 'International Tables Vol C Tables 4.2.6.8 and 6.1.1.4'

loop_
_geom_angle_atom_site_label_1
_geom_angle_atom_site_label_2
_geom_angle_atom_site_label_3
_geom_angle
_geom_angle_site_symmetry_1
_geom_angle_site_symmetry_3
N3 Ag1 O1 119.4(3) . .
N3 Ag1 O8 127.0(2) . 2_666
O1 Ag1 O8 99.0(2) . 2_666
N3 Ag1 N2 73.7(3) . .
O1 Ag1 N2 123.1(2) . .
O8 Ag1 N2 115.7(2) 2_666 .
N3 Ag1 Ag3 92.00(19) . 2_666
O1 Ag1 Ag3 147.37(17) . 2_666
O8 Ag1 Ag3 50.83(15) 2_666 2_666
N2 Ag1 Ag3 71.54(14) . 2_666
O6 Ag2 N6 133.4(2) . .
O6 Ag2 N5 146.8(2) . .
N6 Ag2 N5 69.5(2) . .
N9 Ag3 N8 69.8(2) . .
N9 Ag3 O8 126.1(2) . .
N8 Ag3 O8 148.0(2) . .
N9 Ag3 O7 94.4(3) . .
N8 Ag3 O7 160.7(3) . .
O8 Ag3 O7 50.7(2) . .
N9 Ag3 Ag1 96.13(15) . 2_666
N8 Ag3 Ag1 111.07(13) . 2_666
O8 Ag3 Ag1 45.81(15) . 2_666
O7 Ag3 Ag1 80.66(17) . 2_666
C2 C1 C3 120.6(6) . 2_666
C2 C1 C4 120.4(7) . .
C3 C1 C4 119.0(7) 2_666 .
C1 C2 C3 119.9(6) . .
C1 C2 C5 121.5(7) . .
C3 C2 C5 118.6(7) . .
C1 C3 C2 119.5(7) 2_666 .
C1 C3 C6 120.0(7) 2_666 .
C2 C3 C6 120.5(7) . .
N1 C7 C8 107.0(8) . .
C9 C8 C7 105.4(8) . .
N2 C9 C8 111.9(8) . .
N2 C9 C10 122.0(8) . .
C8 C9 C10 126.1(9) . .
N3 C10 C11 120.5(9) . .
N3 C10 C9 118.5(8) . .
C11 C10 C9 121.0(9) . .
C12 C11 C10 119.2(12) . .
C13 C12 C11 121.1(12) . .
C12 C13 C14 118.1(12) . .
C13 C14 N3 123.5(13) . .
N4 C15 C16 107.8(8) . .
C15 C16 C17 104.7(8) . .
N5 C17 C16 111.7(8) . .
N5 C17 C18 120.5(7) . .
C16 C17 C18 127.8(8) . .
N6 C18 C19 123.2(8) . .
N6 C18 C17 115.4(8) . .
C19 C18 C17 121.4(9) . .
C18 C19 C20 118.0(11) . .
C21 C20 C19 118.7(11) . .
C22 C21 C20 119.2(10) . .
C21 C22 N6 124.5(11) . .
N7 C23 C24 107.8(8) . .
C23 C24 C25 105.5(8) . .
N8 C25 C24 110.3(7) . .
N8 C25 C26 119.8(7) . .
C24 C25 C26 129.9(8) . .
N9 C26 C27 121.5(8) . .
N9 C26 C25 116.5(7) . .
C27 C26 C25 122.0(8) . .
C28 C27 C26 119.7(10) . .
C27 C28 C29 119.7(10) . .
C28 C29 C30 118.5(10) . .
N9 C30 C29 123.1(10) . .
O1 C31 O2 123.0(8) . .
O1 C31 C33 117.3(8) . .
O2 C31 C33 119.7(8) . .
O4 C32 O3 120.1(7) . .
O4 C32 C34 120.1(7) . .
O3 C32 C34 119.8(7) . .
C34 C33 C38 116.7(7) . .
C34 C33 C31 130.1(7) . .
C38 C33 C31 113.2(7) . .
C33 C34 C35 119.3(7) . .
C33 C34 C32 128.9(7) . .
C35 C34 C32 111.7(7) . .
C36 C35 C34 121.6(7) . .
O9 C36 C35 124.2(7) 1_546 .
O9 C36 C37 116.0(7) 1_546 .
C35 C36 C37 119.9(7) . .
C38 C37 C36 118.9(8) . .
C37 C38 C33 123.4(8) . .
O5 C39 O6 124.2(8) . .
O5 C39 C41 119.0(8) . .
O6 C39 C41 116.8(7) . .
O7 C40 O8 122.3(9) . .
O7 C40 C42 118.9(8) . .
O8 C40 C42 118.5(8) . .
C42 C41 C46 118.9(7) . .
C42 C41 C39 122.2(7) . .
C46 C41 C39 118.6(7) . .
C43 C42 C41 118.6(7) . .
C43 C42 C40 121.5(7) . .
C41 C42 C40 119.6(6) . .
C44 C43 C42 121.0(7) . .
C45 C44 C43 122.0(7) . .
C45 C44 O9 115.9(8) . .
C43 C44 O9 121.7(8) . .
C44 C45 C46 119.1(8) . .
C45 C46 C41 120.4(7) . .
C7 N1 N2 111.4(7) . .
C7 N1 C4 125.8(8) . .
N2 N1 C4 122.7(7) . .
C9 N2 N1 104.2(7) . .
C9 N2 Ag1 109.8(5) . .
N1 N2 Ag1 145.9(5) . .
C10 N3 C14 117.4(9) . .
C10 N3 Ag1 116.1(6) . .
C14 N3 Ag1 126.5(8) . .
C15 N4 N5 111.5(7) . .
C15 N4 C5 129.2(7) . .
N5 N4 C5 119.3(7) . .
C17 N5 N4 104.2(6) . .
C17 N5 Ag2 111.0(5) . .
N4 N5 Ag2 139.1(5) . .
C18 N6 C22 116.5(8) . .
C18 N6 Ag2 119.2(5) . .
C22 N6 Ag2 124.3(7) . .
C23 N7 N8 111.1(6) . .
C23 N7 C6 126.6(7) . .
N8 N7 C6 122.2(6) . .
C25 N8 N7 105.3(6) . .
C25 N8 Ag3 116.1(5) . .
N7 N8 Ag3 138.5(5) . .
C30 N9 C26 117.5(8) . .
C30 N9 Ag3 124.7(6) . .
C26 N9 Ag3 117.7(5) . .
C31 O1 Ag1 127.6(6) . .
C39 O6 Ag2 110.1(6) . .
C40 O7 Ag3 92.9(6) . .
C40 O8 Ag1 122.5(6) . 2_666
C40 O8 Ag3 93.9(6) . .
Ag1 O8 Ag3 83.36(19) 2_666 .
C36 O9 C44 121.6(6) 1_564 .
N1 C4 C1 113.8(6) . .
N4 C5 C2 115.3(7) . .
N7 C6 C3 114.2(6) . .

loop_
_geom_bond_atom_site_label_1
_geom_bond_atom_site_label_2
_geom_bond_distance
_geom_bond_site_symmetry_2
Ag1 N3 2.245(8) .
Ag1 O1 2.289(7) .
Ag1 O8 2.306(6) 2_666
Ag1 N2 2.388(7) .
Ag1 Ag3 3.1946(11) 2_666
Ag2 O6 2.341(6) .
Ag2 N6 2.345(8) .
Ag2 N5 2.459(6) .
Ag3 N9 2.361(7) .
Ag3 N8 2.373(6) .
Ag3 O8 2.493(6) .
Ag3 O7 2.516(7) .
Ag3 Ag1 3.1946(11) 2_666
C1 C2 1.374(10) .
C1 C3 1.398(10) 2_666
C1 C4 1.516(10) .
C2 C3 1.401(10) .
C2 C5 1.513(11) .
C3 C1 1.398(10) 2_666
C3 C6 1.493(11) .
C7 N1 1.329(10) .
C7 C8 1.360(12) .
C8 C9 1.358(12) .
C9 N2 1.324(10) .
C9 C10 1.444(12) .
C10 N3 1.330(11) .
C10 C11 1.407(13) .
C11 C12 1.343(16) .
C12 C13 1.339(18) .
C13 C14 1.354(17) .
C14 N3 1.360(12) .
C15 N4 1.333(10) .
C15 C16 1.342(12) .
C16 C17 1.378(11) .
C17 N5 1.324(10) .
C17 C18 1.486(11) .
C18 N6 1.319(11) .
C18 C19 1.378(13) .
C19 C20 1.401(14) .
C20 C21 1.355(16) .
C21 C22 1.334(15) .
C22 N6 1.351(11) .
C23 N7 1.330(10) .
C23 C24 1.337(12) .
C24 C25 1.380(11) .
C25 N8 1.324(9) .
C25 C26 1.453(11) .
C26 N9 1.338(10) .
C26 C27 1.377(12) .
C27 C28 1.346(13) .
C28 C29 1.348(15) .
C29 C30 1.372(14) .
C30 N9 1.327(11) .
C31 O1 1.210(10) .
C31 O2 1.257(10) .
C31 C33 1.512(11) .
C32 O4 1.202(9) .
C32 O3 1.295(9) .
C32 C34 1.508(11) .
C33 C34 1.380(10) .
C33 C38 1.407(11) .
C34 C35 1.395(10) .
C35 C36 1.360(10) .
C36 O9 1.353(9) 1_546
C36 C37 1.368(11) .
C37 C38 1.348(11) .
C39 O5 1.214(9) .
C39 O6 1.261(9) .
C39 C41 1.493(11) .
C40 O7 1.223(11) .
C40 O8 1.228(9) .
C40 C42 1.466(11) .
C41 C42 1.389(10) .
C41 C46 1.400(11) .
C42 C43 1.370(10) .
C43 C44 1.356(11) .
C44 C45 1.336(11) .
C44 O9 1.398(9) .
C45 C46 1.377(11) .
N1 N2 1.352(8) .
N1 C4 1.452(10) .
N4 N5 1.341(8) .
N4 C5 1.442(11) .
N7 N8 1.334(8) .
N7 C6 1.453(10) .
O8 Ag1 2.306(6) 2_666
O9 C36 1.353(9) 1_564
O1W O1W' 1.24(2) .
